data_2100942
loop_
_publ_author_name
'Gatehouse, B. M.'
'Platts, S. N.'
'Williams, T. B.'

_publ_section_title
;
 Structure of anhydrous titanyl sulfate, titanyl sulfate monohydrate
 and prediction of a new structure
;
_journal_issue 3
_journal_name_full 'Acta Crystallographica Section B'
_journal_page_first 428
_journal_page_last 435
_journal_paper_doi 10.1107/S010876819201320X
_journal_volume 49
_journal_year 1993
_chemical_formula_sum 'O5 S Ti'
_chemical_formula_weight 159.96
_symmetry_cell_setting orthorhombic
_symmetry_space_group_name_Hall '-P 2a 2a'
_symmetry_space_group_name_H-M 'P m m a'
_cell_angle_alpha 90.0
_cell_angle_beta 90.0
_cell_angle_gamma 90.0
_cell_formula_units_Z 16
_cell_length_a 10.9420(10)
_cell_length_b 5.1580(10)
_cell_length_c 25.726(2)
_cell_volume 1451.9(3)
_diffrn_radiation_type Mo
_diffrn_radiation_wavelength 0.71073
_exptl_absorpt_coefficient_mu 2.346
_exptl_crystal_density_diffrn 2.93
_exptl_crystal_density_meas 2.96
_exptl_crystal_F_000 1248
_cod_data_source_file al0545.cif
_cod_data_source_block al0545a
_cod_original_cell_volume 1452.0(3)
_cod_database_code 2100942

loop_
_atom_site_label
_atom_site_fract_x
_atom_site_fract_y
_atom_site_fract_z
_atom_site_U_iso_or_equiv
Ti(1) .4397 .0 .0996(3) .0080(10)
Ti(2) .4228(8) .0 .3572(2) .0020(10)
Ti(3) .9453(10) .0 .1511(3) .0130(10)
Ti(4) .9347(10) .0 .3928(2) .0060(10)
Ti(5) .3227(11) .5 .0176(4) .022(2)
Ti(6) .3190(7) .5 .2690(2) .0050(10)
Ti(7) .8072(11) .5 .2291(3) .018(2)
Ti(8) .8070(8) .5 .4731(3) .016(2)
S(1) .2331(10) .0 .1920(3) .012(2)
S(2) .2079(9) .0 .4488(3) .0050(10)
S(3) .7321(10) .0 .0575(3) .012(2)
S(4) .7089(9) .0 .3010(3) .0020(10)
S(5) .0428(11) .5 .0731(4) .014(2)
S(6) .0369(10) .5 .3192(3) .0050(10)
S(7) .5300(10) .5 .1798(3) .011(2)
S(8) .5151(10) .5 .4365(3) .013(2)
O(1) .1009(10) .0 .1913(7) .004(4)
O(2) .0765(9) .0 .4425(6) .000(3)
O(3) .2787(16) .0 .1392(4) .002(4)
O(4) .2656(14) .0 .3982(4) .006(4)
O(5) .6078(13) .0 .0767(11) .058(13)
O(6) .5981(14) .0 .3317(8) .036(9)
O(7) .816(2) .0 .1009(8) .039(9)
O(8) .8139(15) .0 .3352(7) .021(6)
O(9) -.043(2) .5 .0304(7) .043(10)
O(10) -.0653(14) .5 .2834(7) .022(6)
O(11) .480(3) .5 .2318(5) .027(8)
O(12) .4642(19) .5 .4884(5) .014(5)
O(13) .6621(10) .5 .1826(11) .052(12)
O(14) .6472(10) .5 .4396(8) .023(7)
O(15) .1663(13) .5 .0529(10) .036(8)
O(16) .1502(13) .5 .2901(7) .014(5)
O(17) .0241(18) .2709(4) .1046(4) .082(13)
O(18) .0314(15) .2708(4) .3515(3) .059(9)
O(19) .2765(14) .2291(4) .2187(4) .14(2)
O(20) .2448(12) .2291(4) .4772(3) .089(14)
O(21) .4891(16) .2709(4) .1523(5) .084(13)
O(22) .4745(15) .2709(4) .4090(4) .087(14)
O(23) .7522(18) .2292(4) .0261(4) .17(3)
O(24) .7119(15) .2291(4) .2685(3) .058(10)
O(25) .4005(14) .275(3) .0651(5) .007(2)
O(26) .3900(16) .261(4) .3195(6) .017(3)
O(27) .8869(18) .295(4) .1831(6) .017(3)
O(28) .8712(13) .294(3) .4222(5) .005(2)

loop_
_geom_bond_atom_site_label_1
_geom_bond_atom_site_label_2
_geom_bond_distance
Ti(1) O(25) 1.73(2)
Ti(1) O(25)a 1.73(2)
Ti(1) O(5) 1.93(2)
Ti(1) O(21) 2.020(10)
Ti(1) O(21)a 2.020(10)
Ti(1) O(3) 2.04(2)
Ti(3) O(27) 1.84(2)
Ti(3) O(27)a 1.84(2)
Ti(3) O(7) 1.91(2)
Ti(3) O(1)b 1.99(2)
Ti(3) O(17)b 2.030(10)
Ti(3) O(17)c 2.030(10)
Ti(5) O(25) 1.89(2)
Ti(5) O(25)e 1.89(2)
Ti(5) O(9)d 1.92(2)
Ti(5) O(15) 1.94(2)
Ti(5) O(23)f 1.950(10)
Ti(5) O(23)g 1.950(10)
Ti(7) O(27) 1.81(2)
Ti(7) O(27)e 1.81(2)
Ti(7) O(10)b 1.98(2)
Ti(7) O(13) 1.99(2)
Ti(7) O(24) 2.020(10)
Ti(7) O(24)e 2.020(10)
Ti(2) O(26) 1.70(2)
Ti(2) O(26)a 1.70(2)
Ti(2) O(22) 2.010(10)
Ti(2) O(22)a 2.010(10)
Ti(2) O(4) 2.02(2)
Ti(2) O(6) 2.03(2)
Ti(4) O(28) 1.83(2)
Ti(4) O(28)a 1.83(2)
Ti(4) O(8) 1.99(2)
Ti(4) O(2)b 2.01(2)
Ti(4) O(18)b 2.050(10)
Ti(4) O(18)c 2.050(10)
Ti(6) O(16) 1.93(2)
Ti(6) O(26) 1.95(2)
Ti(6) O(26)e 1.95(2)
Ti(6) O(19) 1.960(10)
Ti(6) O(19)e 1.960(10)
Ti(6) O(11) 2.00(3)
Ti(8) O(28) 1.83(2)
Ti(8) O(28)e 1.83(2)
Ti(8) O(14) 1.95(2)
Ti(8) O(12)h 1.98(2)
Ti(8) O(20)h 2.010(10)
Ti(8) O(20)i 2.010(10)
